data_4101874
loop_
_publ_author_name
'St\'ephane Beaumont'
'Elizabeth A. Ilardi'
'Lucas R. Monroe'
'Armen Zakarian'

_publ_section_title
;
 Valence Tautomerism in Titanium Enolates: Catalytic Radical
 Haloalkylation and Application in the Total Synthesis of Neodysidenin
;
_journal_name_full 'Journal of the American Chemical Society'
_journal_page_first 1482
_journal_page_last 1483
_journal_paper_doi 10.1021/ja910154f
_journal_volume 132
_journal_year 2010
_chemical_absolute_configuration ad
_chemical_formula_sum 'C11 H15 Cl6 N O3'
_chemical_formula_weight 421.94
_chemical_name_systematic
; 
 ? 
;
_space_group_IT_number 4
_symmetry_cell_setting monoclinic
_symmetry_space_group_name_Hall 'P 2yb'
_symmetry_space_group_name_H-M 'P 1 21 1'
_atom_sites_solution_hydrogens geom
_atom_sites_solution_primary direct
_atom_sites_solution_secondary difmap
_audit_creation_method SHELXL-97
_cell_angle_alpha 90.00
_cell_angle_beta 98.187(9)
_cell_angle_gamma 90.00
_cell_formula_units_Z 2
_cell_length_a 5.887(4)
_cell_length_b 11.304(7)
_cell_length_c 13.230(8)
_cell_measurement_temperature 293(2)
_cell_volume 871.4(10)
_computing_structure_refinement 'SHELXL-97 (Sheldrick, 1997)'
_computing_structure_solution 'SHELXS-97 (Sheldrick, 1990)'
_diffrn_ambient_temperature 293(2)
_diffrn_measured_fraction_theta_full 0.972
_diffrn_measured_fraction_theta_max 0.972
_diffrn_measurement_device_type 'CCD area detector'
_diffrn_measurement_method 'Omega scan'
_diffrn_radiation_monochromator graphite
_diffrn_radiation_source 'fine-focus sealed tube'
_diffrn_radiation_type MoK\a
_diffrn_radiation_wavelength 0.71073
_diffrn_reflns_av_R_equivalents 0.0574
_diffrn_reflns_av_sigmaI/netI 0.0615
_diffrn_reflns_limit_h_max 7
_diffrn_reflns_limit_h_min -7
_diffrn_reflns_limit_k_max 13
_diffrn_reflns_limit_k_min -13
_diffrn_reflns_limit_l_max 16
_diffrn_reflns_limit_l_min -16
_diffrn_reflns_number 6504
_diffrn_reflns_theta_full 25.66
_diffrn_reflns_theta_max 25.66
_diffrn_reflns_theta_min 1.56
_exptl_absorpt_coefficient_mu 0.992
_exptl_absorpt_correction_T_max 0.319
_exptl_absorpt_correction_T_min 0.215
_exptl_absorpt_correction_type empirical
_exptl_absorpt_process_details 'psi scan'
_exptl_crystal_colour colorless
_exptl_crystal_density_diffrn 1.608
_exptl_crystal_density_method 'not measured'
_exptl_crystal_description plate
_exptl_crystal_F_000 428
_exptl_crystal_size_max 0.25
_exptl_crystal_size_mid 0.25
_exptl_crystal_size_min 0.06
_refine_diff_density_max 0.248
_refine_diff_density_min -0.209
_refine_diff_density_rms 0.051
_refine_ls_abs_structure_details 'Flack H D (1983), Acta Cryst. A39, 876-881'
_refine_ls_abs_structure_Flack -0.05(8)
_refine_ls_extinction_coef 0.022(2)
_refine_ls_extinction_expression Fc^*^=kFc[1+0.001xFc^2^\l^3^/sin(2\q)]^-1/4^
_refine_ls_extinction_method SHELXL
_refine_ls_goodness_of_fit_ref 0.932
_refine_ls_hydrogen_treatment mixed
_refine_ls_matrix_type full
_refine_ls_number_parameters 206
_refine_ls_number_reflns 3113
_refine_ls_number_restraints 1
_refine_ls_restrained_S_all 0.932
_refine_ls_R_factor_all 0.0550
_refine_ls_R_factor_gt 0.0399
_refine_ls_shift/su_max 0.100
_refine_ls_shift/su_mean 0.002
_refine_ls_structure_factor_coef Fsqd
_refine_ls_weighting_details 'calc w=1/[\s^2^(Fo^2^)+(0.0474P)^2^+0.0000P] where P=(Fo^2^+2Fc^2^)/3'
_refine_ls_weighting_scheme calc
_refine_ls_wR_factor_gt 0.0858
_refine_ls_wR_factor_ref 0.0920
_reflns_number_gt 2448
_reflns_number_total 3113
_reflns_threshold_expression >2sigma(I)
_cod_data_source_file ja910154f_si_004.cif
_cod_data_source_block s112509
_cod_original_cell_volume 871.4(9)
_cod_database_code 4101874

loop_
_symmetry_equiv_pos_as_xyz
'x, y, z'
'-x, y+1/2, -z'

loop_
_atom_site_label
_atom_site_type_symbol
_atom_site_fract_x
_atom_site_fract_y
_atom_site_fract_z
_atom_site_U_iso_or_equiv
_atom_site_adp_type
_atom_site_occupancy
_atom_site_symmetry_multiplicity
_atom_site_calc_flag
_atom_site_refinement_flags
_atom_site_disorder_assembly
_atom_site_disorder_group
C1 C -0.0235(7) 0.8544(4) 0.3147(3) 0.0443(10) Uani 1 1 d . . .
C2 C 0.0367(7) 0.9834(4) 0.3366(3) 0.0415(9) Uani 1 1 d . . .
H2 H 0.195(7) 0.995(4) 0.324(3) 0.050 Uiso 1 1 calc . . .
C3 C 0.0272(7) 1.0168(4) 0.4491(3) 0.0416(9) Uani 1 1 d . . .
H3A H -0.0220 1.0984 0.4523 0.050 Uiso 1 1 calc R . .
H3B H -0.0860 0.9675 0.4754 0.050 Uiso 1 1 calc R . .
C4 C -0.1168(10) 1.0666(5) 0.2651(3) 0.0739(16) Uani 1 1 d . . .
H4A H -0.1091 1.0452 0.1955 0.111 Uiso 1 1 calc R . .
H4B H -0.0649 1.1466 0.2767 0.111 Uiso 1 1 calc R . .
H4C H -0.2724 1.0601 0.2785 0.111 Uiso 1 1 calc R . .
C5 C 0.2559(7) 1.0020(3) 0.5164(3) 0.0364(9) Uani 1 1 d . . .
C6 C 0.4757(6) 0.9209(3) 0.6703(3) 0.0354(8) Uani 1 1 d . . .
H6 H 0.572(7) 0.992(4) 0.672(3) 0.042 Uiso 1 1 calc . . .
C7 C 0.6029(6) 0.8192(4) 0.6298(2) 0.0374(8) Uani 1 1 d . . .
C8 C 0.4370(7) 0.8926(3) 0.7794(3) 0.0385(8) Uani 1 1 d . . .
H8A H 0.3250 0.8294 0.7773 0.046 Uiso 1 1 calc R . .
H8B H 0.5798 0.8637 0.8169 0.046 Uiso 1 1 calc R . .
C9 C 0.3540(7) 0.9972(3) 0.8371(3) 0.0396(9) Uani 1 1 d . . .
H9 H 0.217(7) 1.030(4) 0.795(3) 0.048 Uiso 1 1 calc . . .
C10 C 0.2845(7) 0.9578(4) 0.9394(3) 0.0432(9) Uani 1 1 d . . .
C11 C 0.5325(9) 1.0943(4) 0.8523(3) 0.0583(12) Uani 1 1 d . . .
H11A H 0.6734 1.0630 0.8877 0.088 Uiso 1 1 calc R . .
H11B H 0.4791 1.1571 0.8917 0.088 Uiso 1 1 calc R . .
H11C H 0.5583 1.1243 0.7870 0.088 Uiso 1 1 calc R . .
Cl1 Cl -0.3102(2) 0.82103(15) 0.33181(11) 0.0813(4) Uani 1 1 d . . .
Cl2 Cl 0.1599(2) 0.75925(9) 0.39606(8) 0.0573(3) Uani 1 1 d . . .
Cl3 Cl 0.0122(2) 0.81676(12) 0.18701(8) 0.0622(3) Uani 1 1 d . . .
Cl4 Cl 0.1665(3) 1.07687(11) 1.00170(9) 0.0742(4) Uani 1 1 d . . .
Cl5 Cl 0.5210(2) 0.90117(11) 1.02272(8) 0.0621(3) Uani 1 1 d . . .
Cl6 Cl 0.0720(2) 0.84494(12) 0.92171(9) 0.0722(4) Uani 1 1 d . . .
N N 0.2586(5) 0.9450(3) 0.6051(2) 0.0356(7) Uani 1 1 d . . .
H0 H 0.1316 0.9224 0.6239 0.043 Uiso 1 1 calc R . .
O1 O 0.4344(5) 1.0427(2) 0.49160(19) 0.0492(7) Uani 1 1 d . . .
O2 O 0.8062(5) 0.8194(3) 0.6261(2) 0.0587(8) Uani 1 1 d . . .
O3 O 0.4671(5) 0.7290(3) 0.6043(2) 0.0541(8) Uani 1 1 d . . .
H3 H 0.522(16) 0.669(9) 0.581(7) 0.18(4) Uiso 1 1 d . . .

loop_
_atom_site_aniso_label
_atom_site_aniso_U_11
_atom_site_aniso_U_22
_atom_site_aniso_U_33
_atom_site_aniso_U_23
_atom_site_aniso_U_13
_atom_site_aniso_U_12
C1 0.043(2) 0.056(3) 0.0326(19) -0.0062(18) 0.0025(16) 0.0024(19)
C2 0.043(2) 0.048(3) 0.0330(19) -0.0017(17) 0.0016(17) 0.0054(19)
C3 0.041(2) 0.049(2) 0.0350(19) -0.0054(17) 0.0036(17) 0.0058(18)
C4 0.108(4) 0.066(3) 0.040(2) -0.005(2) -0.016(3) 0.030(3)
C5 0.043(2) 0.032(2) 0.0330(19) -0.0033(16) 0.0040(17) -0.0019(17)
C6 0.038(2) 0.034(2) 0.0338(18) -0.0003(16) 0.0042(16) -0.0051(17)
C7 0.035(2) 0.048(2) 0.0287(18) -0.0014(18) 0.0036(15) -0.001(2)
C8 0.047(2) 0.038(2) 0.0291(17) 0.0031(16) 0.0027(16) 0.0020(18)
C9 0.045(2) 0.040(2) 0.0314(19) 0.0048(17) -0.0013(17) 0.0057(18)
C10 0.047(3) 0.048(2) 0.0331(19) 0.0001(17) 0.0010(18) 0.0092(19)
C11 0.078(3) 0.043(3) 0.054(3) -0.006(2) 0.012(2) -0.004(2)
Cl1 0.0488(7) 0.1057(10) 0.0908(9) -0.0344(9) 0.0154(6) -0.0258(8)
Cl2 0.0767(8) 0.0452(6) 0.0480(6) 0.0049(5) 0.0026(5) 0.0040(6)
Cl3 0.0759(8) 0.0719(7) 0.0373(5) -0.0152(5) 0.0033(5) 0.0125(6)
Cl4 0.0970(10) 0.0733(8) 0.0558(7) -0.0089(6) 0.0234(7) 0.0286(7)
Cl5 0.0677(8) 0.0762(8) 0.0389(5) 0.0141(5) -0.0046(5) 0.0162(6)
Cl6 0.0663(8) 0.0902(10) 0.0644(7) -0.0093(7) 0.0242(6) -0.0264(7)
N 0.0351(18) 0.0396(17) 0.0314(16) -0.0006(13) 0.0025(13) -0.0045(14)
O1 0.0432(18) 0.0609(19) 0.0422(14) 0.0150(14) 0.0021(13) -0.0104(14)
O2 0.0383(17) 0.072(2) 0.0671(19) 0.0044(17) 0.0120(14) 0.0041(16)
O3 0.0465(19) 0.052(2) 0.065(2) -0.0167(15) 0.0093(15) 0.0060(15)

loop_
_atom_type_symbol
_atom_type_description
_atom_type_scat_dispersion_real
_atom_type_scat_dispersion_imag
_atom_type_scat_source
C C 0.0033 0.0016 'International Tables Vol C Tables 4.2.6.8 and 6.1.1.4'
H H 0.0000 0.0000 'International Tables Vol C Tables 4.2.6.8 and 6.1.1.4'
N N 0.0061 0.0033 'International Tables Vol C Tables 4.2.6.8 and 6.1.1.4'
O O 0.0106 0.0060 'International Tables Vol C Tables 4.2.6.8 and 6.1.1.4'
Cl Cl 0.1484 0.1585 'International Tables Vol C Tables 4.2.6.8 and 6.1.1.4'

loop_
_geom_angle_atom_site_label_1
_geom_angle_atom_site_label_2
_geom_angle_atom_site_label_3
_geom_angle
_geom_angle_site_symmetry_1
_geom_angle_site_symmetry_3
_geom_angle_publ_flag
C2 C1 Cl1 112.4(3) . . ?
C2 C1 Cl2 111.1(3) . . ?
Cl1 C1 Cl2 107.5(2) . . ?
C2 C1 Cl3 110.8(3) . . ?
Cl1 C1 Cl3 108.2(2) . . ?
Cl2 C1 Cl3 106.6(2) . . ?
C1 C2 C4 111.7(4) . . ?
C1 C2 C3 112.3(3) . . ?
C4 C2 C3 110.3(3) . . ?
C1 C2 H2 107(2) . . ?
C4 C2 H2 108(2) . . ?
C3 C2 H2 108(2) . . ?
C5 C3 C2 112.9(3) . . ?
C5 C3 H3A 109.0 . . ?
C2 C3 H3A 109.0 . . ?
C5 C3 H3B 109.0 . . ?
C2 C3 H3B 109.0 . . ?
H3A C3 H3B 107.8 . . ?
C2 C4 H4A 109.5 . . ?
C2 C4 H4B 109.5 . . ?
H4A C4 H4B 109.5 . . ?
C2 C4 H4C 109.5 . . ?
H4A C4 H4C 109.5 . . ?
H4B C4 H4C 109.5 . . ?
O1 C5 N 120.6(3) . . ?
O1 C5 C3 121.5(3) . . ?
N C5 C3 117.9(3) . . ?
N C6 C7 111.6(3) . . ?
N C6 C8 111.2(3) . . ?
C7 C6 C8 108.9(3) . . ?
N C6 H6 108(2) . . ?
C7 C6 H6 108(2) . . ?
C8 C6 H6 108(2) . . ?
O2 C7 O3 124.4(4) . . ?
O2 C7 C6 123.9(4) . . ?
O3 C7 C6 111.6(3) . . ?
C9 C8 C6 114.4(3) . . ?
C9 C8 H8A 108.7 . . ?
C6 C8 H8A 108.7 . . ?
C9 C8 H8B 108.7 . . ?
C6 C8 H8B 108.7 . . ?
H8A C8 H8B 107.6 . . ?
C11 C9 C8 111.2(3) . . ?
C11 C9 C10 111.2(3) . . ?
C8 C9 C10 111.2(3) . . ?
C11 C9 H9 108(2) . . ?
C8 C9 H9 108(2) . . ?
C10 C9 H9 108(2) . . ?
C9 C10 Cl5 111.7(3) . . ?
C9 C10 Cl4 111.2(3) . . ?
Cl5 C10 Cl4 108.1(2) . . ?
C9 C10 Cl6 111.3(3) . . ?
Cl5 C10 Cl6 107.4(2) . . ?
Cl4 C10 Cl6 106.9(2) . . ?
C9 C11 H11A 109.5 . . ?
C9 C11 H11B 109.5 . . ?
H11A C11 H11B 109.5 . . ?
C9 C11 H11C 109.5 . . ?
H11A C11 H11C 109.5 . . ?
H11B C11 H11C 109.5 . . ?
C5 N C6 120.5(3) . . ?
C5 N H0 119.7 . . ?
C6 N H0 119.7 . . ?
C7 O3 H3 118(7) . . ?

loop_
_geom_bond_atom_site_label_1
_geom_bond_atom_site_label_2
_geom_bond_distance
_geom_bond_site_symmetry_2
_geom_bond_publ_flag
C1 C2 1.519(6) . ?
C1 Cl1 1.775(4) . ?
C1 Cl2 1.775(4) . ?
C1 Cl3 1.784(4) . ?
C2 C4 1.534(6) . ?
C2 C3 1.544(5) . ?
C2 H2 0.98(4) . ?
C3 C5 1.513(5) . ?
C3 H3A 0.9700 . ?
C3 H3B 0.9700 . ?
C4 H4A 0.9600 . ?
C4 H4B 0.9600 . ?
C4 H4C 0.9600 . ?
C5 O1 1.234(5) . ?
C5 N 1.336(4) . ?
C6 N 1.462(5) . ?
C6 C7 1.511(5) . ?
C6 C8 1.527(5) . ?
C6 H6 0.98(4) . ?
C7 O2 1.204(4) . ?
C7 O3 1.310(5) . ?
C8 C9 1.526(5) . ?
C8 H8A 0.9700 . ?
C8 H8B 0.9700 . ?
C9 C11 1.513(6) . ?
C9 C10 1.534(5) . ?
C9 H9 0.98(4) . ?
C10 Cl5 1.768(4) . ?
C10 Cl4 1.771(4) . ?
C10 Cl6 1.779(4) . ?
C11 H11A 0.9600 . ?
C11 H11B 0.9600 . ?
C11 H11C 0.9600 . ?
N H0 0.8600 . ?
O3 H3 0.83(10) . ?

loop_
_geom_torsion_atom_site_label_1
_geom_torsion_atom_site_label_2
_geom_torsion_atom_site_label_3
_geom_torsion_atom_site_label_4
_geom_torsion
_geom_torsion_site_symmetry_1
_geom_torsion_site_symmetry_2
_geom_torsion_site_symmetry_3
_geom_torsion_site_symmetry_4
_geom_torsion_publ_flag
Cl1 C1 C2 C4 -60.8(4) . . . . ?
Cl2 C1 C2 C4 178.6(3) . . . . ?
Cl3 C1 C2 C4 60.3(4) . . . . ?
Cl1 C1 C2 C3 63.6(4) . . . . ?
Cl2 C1 C2 C3 -56.9(4) . . . . ?
Cl3 C1 C2 C3 -175.3(3) . . . . ?
C1 C2 C3 C5 91.6(4) . . . . ?
C4 C2 C3 C5 -143.2(4) . . . . ?
C2 C3 C5 O1 48.8(5) . . . . ?
C2 C3 C5 N -132.4(4) . . . . ?
N C6 C7 O2 136.5(4) . . . . ?
C8 C6 C7 O2 -100.4(4) . . . . ?
N C6 C7 O3 -46.7(4) . . . . ?
C8 C6 C7 O3 76.4(4) . . . . ?
N C6 C8 C9 -68.3(4) . . . . ?
C7 C6 C8 C9 168.3(3) . . . . ?
C6 C8 C9 C11 -64.1(4) . . . . ?
C6 C8 C9 C10 171.4(3) . . . . ?
C11 C9 C10 Cl5 -60.7(4) . . . . ?
C8 C9 C10 Cl5 63.8(4) . . . . ?
C11 C9 C10 Cl4 60.2(4) . . . . ?
C8 C9 C10 Cl4 -175.3(3) . . . . ?
C11 C9 C10 Cl6 179.3(3) . . . . ?
C8 C9 C10 Cl6 -56.2(4) . . . . ?
O1 C5 N C6 -5.3(5) . . . . ?
C3 C5 N C6 175.9(3) . . . . ?
C7 C6 N C5 -76.5(4) . . . . ?
C8 C6 N C5 161.7(3) . . . . ?

loop_
_cod_related_entry_id
_cod_related_entry_database
_cod_related_entry_code
1 ChemSpider 30660085
